data_4319772
loop_
_publ_author_name
'Delia M. Ciurtin'
'Yu-Bin Dong'
'Mark D. Smith'
'Tosha Barclay'
'Hans-Conrad zur Loye'

_publ_contact_author_address
;
Department of Chemistry and Biochemistry
University of South Carolina
Columbia, South Carolina 29208
USA
;
_publ_contact_author_email zurloye@sc.edu
_publ_contact_author_fax '803 777 8508'
_publ_contact_author_name 'Professor Hans-Conrad zur Loye'
_publ_contact_author_phone '803 777 6916'
_publ_section_title
;
 Two Versatile N,N'-Bipyridine-Type Ligands for Preparing
 Organic-Inorganic Coordination Polymers: New Cobalt- and
 Nickel-Containing Framework Materials
;
_journal_name_full 'Inorganic Chemistry'
_journal_page_first 2825
_journal_page_last 2834
_journal_paper_doi 10.1021/ic0014336
_journal_volume 40
_journal_year 2001
_chemical_formula_sum 'C23 H25 Cl4 Co N8 O6'
_chemical_formula_weight 710.24
_chemical_name_systematic
; 
 ? 
;
_space_group_IT_number 14
_symmetry_cell_setting monoclinic
_symmetry_space_group_name_Hall '-P 2yn'
_symmetry_space_group_name_H-M 'P 1 21/n 1'
_atom_sites_solution_hydrogens geom
_atom_sites_solution_primary direct
_atom_sites_solution_secondary difmap
_audit_creation_method SHELXL-97
_cell_angle_alpha 90.00
_cell_angle_beta 96.97(3)
_cell_angle_gamma 90.00
_cell_formula_units_Z 4
_cell_length_a 14.432(3)
_cell_length_b 14.544(3)
_cell_length_c 15.448(3)
_cell_measurement_reflns_used 25
_cell_measurement_temperature 293(2)
_cell_measurement_theta_max 22.530
_cell_measurement_theta_min 17.525
_cell_volume 3218.6(11)
_computing_cell_refinement 'MSC/AFC Diffractometer Control'
_computing_data_collection 'MSC/AFC Diffractometer Control'
_computing_data_reduction 'teXsan (MSC, 1992-1997)'
_computing_structure_refinement 'SHELXL-97 (Sheldrick, 1997)'
_computing_structure_solution 'SHELXS-97 (Sheldrick, 1990)'
_diffrn_ambient_temperature 293(2)
_diffrn_measured_fraction_theta_full 0.994
_diffrn_measured_fraction_theta_max 0.994
_diffrn_measurement_device_type 'Rigaku AFC6S'
_diffrn_measurement_method \w-2\q
_diffrn_radiation_detector 'scintillation counter'
_diffrn_radiation_monochromator graphite
_diffrn_radiation_source 'X-ray tube'
_diffrn_radiation_type 'Mo K\a'
_diffrn_radiation_wavelength 0.7107
_diffrn_reflns_av_R_equivalents 0.0000
_diffrn_reflns_av_sigmaI/netI 0.0511
_diffrn_reflns_limit_h_max 17
_diffrn_reflns_limit_h_min 0
_diffrn_reflns_limit_k_max 17
_diffrn_reflns_limit_k_min 0
_diffrn_reflns_limit_l_max 18
_diffrn_reflns_limit_l_min -18
_diffrn_reflns_number 5673
_diffrn_reflns_theta_full 25.04
_diffrn_reflns_theta_max 25.04
_diffrn_reflns_theta_min 1.82
_diffrn_standards_decay_% <1
_diffrn_standards_interval_count 150
_diffrn_standards_number 3
_exptl_absorpt_coefficient_mu 0.914
_exptl_absorpt_correction_T_max 0.910
_exptl_absorpt_correction_T_min 0.791
_exptl_absorpt_correction_type difabs
_exptl_crystal_colour red-orange
_exptl_crystal_density_diffrn 1.466
_exptl_crystal_density_method 'not measured'
_exptl_crystal_description block
_exptl_crystal_F_000 1448
_exptl_crystal_size_max 0.6
_exptl_crystal_size_mid 0.45
_exptl_crystal_size_min 0.40
_refine_diff_density_max 0.760
_refine_diff_density_min -0.850
_refine_diff_density_rms 0.075
_refine_ls_extinction_coef 0.0012(4)
_refine_ls_extinction_expression Fc^*^=kFc[1+0.001xFc^2^\l^3^/sin(2\q)]^-1/4^
_refine_ls_extinction_method SHELXL
_refine_ls_goodness_of_fit_ref 1.041
_refine_ls_hydrogen_treatment mixed
_refine_ls_matrix_type full
_refine_ls_number_parameters 383
_refine_ls_number_reflns 5673
_refine_ls_number_restraints 0
_refine_ls_restrained_S_all 1.041
_refine_ls_R_factor_all 0.0754
_refine_ls_R_factor_gt 0.0560
_refine_ls_shift/su_max 0.003
_refine_ls_shift/su_mean 0.000
_refine_ls_structure_factor_coef Fsqd
_refine_ls_weighting_details 'calc w=1/[\s^2^(Fo^2^)+(0.0759P)^2^+4.8425P] where P=(Fo^2^+2Fc^2^)/3'
_refine_ls_weighting_scheme calc
_refine_ls_wR_factor_gt 0.1483
_refine_ls_wR_factor_ref 0.1618
_reflns_number_gt 4422
_reflns_number_total 5673
_reflns_threshold_expression >2sigma(I)
_cod_data_source_file ic0014336_1.cif
_cod_data_source_block 4
_cod_original_cell_volume 3218.7(11)
_cod_database_code 4319772

loop_
_symmetry_equiv_pos_as_xyz
'x, y, z'
'-x+1/2, y+1/2, -z+1/2'
'-x, -y, -z'
'x-1/2, -y-1/2, z-1/2'

loop_
_atom_site_label
_atom_site_type_symbol
_atom_site_fract_x
_atom_site_fract_y
_atom_site_fract_z
_atom_site_U_iso_or_equiv
_atom_site_adp_type
_atom_site_occupancy
_atom_site_symmetry_multiplicity
_atom_site_calc_flag
_atom_site_refinement_flags
_atom_site_disorder_assembly
_atom_site_disorder_group
Co Co 0.73011(3) 0.48010(3) 0.58910(3) 0.02939(18) Uani 1 1 d . . .
C1 C 0.6785(3) 0.2843(3) 0.5232(3) 0.0402(9) Uani 1 1 d . . .
H1 H 0.7228 0.2973 0.4859 0.048 Uiso 1 1 calc R . .
C2 C 0.6383(3) 0.1991(3) 0.5188(3) 0.0445(10) Uani 1 1 d . . .
H2 H 0.6543 0.1562 0.4785 0.053 Uiso 1 1 calc R . .
C3 C 0.5730(3) 0.1768(3) 0.5750(3) 0.0405(9) Uani 1 1 d . . .
C4 C 0.5512(3) 0.2448(3) 0.6324(3) 0.0462(10) Uani 1 1 d . . .
H4 H 0.5085 0.2330 0.6716 0.055 Uiso 1 1 calc R . .
C5 C 0.5930(3) 0.3296(3) 0.6311(3) 0.0424(9) Uani 1 1 d . . .
H5 H 0.5757 0.3750 0.6684 0.051 Uiso 1 1 calc R . .
C6 C 0.5302(3) 0.0834(3) 0.5738(3) 0.0442(10) Uani 1 1 d . . .
C7 C 0.5048(4) 0.0443(3) 0.6573(3) 0.0586(12) Uani 1 1 d . . .
H7A H 0.4423 0.0625 0.6649 0.088 Uiso 1 1 calc R . .
H7B H 0.5473 0.0670 0.7051 0.088 Uiso 1 1 calc R . .
H7C H 0.5084 -0.0215 0.6554 0.088 Uiso 1 1 calc R . .
C8 C 0.7830(3) 0.5149(3) 0.4050(3) 0.0451(10) Uani 1 1 d . . .
H8 H 0.8418 0.5260 0.4349 0.054 Uiso 1 1 calc R . .
C9 C 0.7732(3) 0.5180(3) 0.3160(3) 0.0475(10) Uani 1 1 d . . .
H9 H 0.8245 0.5303 0.2868 0.057 Uiso 1 1 calc R . .
C10 C 0.6858(3) 0.5026(3) 0.2689(2) 0.0373(9) Uani 1 1 d . . .
C11 C 0.6128(3) 0.4866(3) 0.3168(3) 0.0438(10) Uani 1 1 d . . .
H11 H 0.5527 0.4779 0.2886 0.053 Uiso 1 1 calc R . .
C12 C 0.6288(3) 0.4834(3) 0.4062(3) 0.0425(9) Uani 1 1 d . . .
H12 H 0.5785 0.4714 0.4369 0.051 Uiso 1 1 calc R . .
C13 C 0.6741(3) 0.5012(3) 0.1719(3) 0.0432(10) Uani 1 1 d . . .
C14 C 0.5796(4) 0.5068(4) 0.1218(3) 0.0724(16) Uani 1 1 d . . .
H14A H 0.5837 0.5368 0.0670 0.109 Uiso 1 1 calc R . .
H14B H 0.5390 0.5413 0.1545 0.109 Uiso 1 1 calc R . .
H14C H 0.5551 0.4459 0.1114 0.109 Uiso 1 1 calc R . .
C15 C 0.7239(3) 0.5312(3) 0.7808(2) 0.0461(10) Uani 1 1 d . . .
H15 H 0.7036 0.5870 0.7560 0.055 Uiso 1 1 calc R . .
C16 C 0.7272(3) 0.5211(3) 0.8695(3) 0.0492(11) Uani 1 1 d . . .
H16 H 0.7086 0.5692 0.9031 0.059 Uiso 1 1 calc R . .
C17 C 0.7582(3) 0.4394(3) 0.9090(2) 0.0389(9) Uani 1 1 d . . .
C18 C 0.7856(3) 0.3710(3) 0.8548(3) 0.0462(10) Uani 1 1 d . . .
H18 H 0.8081 0.3152 0.8780 0.055 Uiso 1 1 calc R . .
C19 C 0.7790(3) 0.3866(3) 0.7658(2) 0.0436(10) Uani 1 1 d . . .
H19 H 0.7969 0.3397 0.7305 0.052 Uiso 1 1 calc R . .
C20 C 0.7620(3) 0.4264(3) 1.0054(2) 0.0436(10) Uani 1 1 d . . .
C21 C 0.7885(4) 0.3360(4) 1.0456(3) 0.0628(13) Uani 1 1 d . . .
H21A H 0.7995 0.3426 1.1079 0.094 Uiso 1 1 calc R . .
H21B H 0.8443 0.3142 1.0243 0.094 Uiso 1 1 calc R . .
H21C H 0.7389 0.2927 1.0307 0.094 Uiso 1 1 calc R . .
N1 N 0.6576(2) 0.3502(2) 0.5785(2) 0.0370(7) Uani 1 1 d . . .
N2 N 0.5195(3) 0.0443(2) 0.4992(3) 0.0490(9) Uani 1 1 d . . .
N3 N 0.7129(2) 0.4967(2) 0.45175(19) 0.0333(7) Uani 1 1 d . . .
N4 N 0.7494(3) 0.4933(3) 0.1367(2) 0.0499(9) Uani 1 1 d . . .
N5 N 0.7486(2) 0.4645(2) 0.72796(19) 0.0349(7) Uani 1 1 d . . .
N6 N 0.7407(3) 0.4981(3) 1.0466(2) 0.0493(9) Uani 1 1 d . . .
N7 N 0.9131(2) 0.4638(3) 0.5995(2) 0.0515(10) Uani 1 1 d . . .
N8 N 0.6155(2) 0.6229(2) 0.5876(2) 0.0401(8) Uani 1 1 d . . .
O1 O 0.8598(2) 0.3970(2) 0.5799(2) 0.0561(8) Uani 1 1 d . . .
O2 O 0.8743(2) 0.5395(3) 0.6089(2) 0.0613(9) Uani 1 1 d . . .
O3 O 0.9983(2) 0.4560(3) 0.6086(3) 0.0916(14) Uani 1 1 d . . .
O4 O 0.7014(2) 0.6383(2) 0.5912(2) 0.0541(8) Uani 1 1 d . . .
O5 O 0.5924(2) 0.5402(2) 0.59646(19) 0.0455(7) Uani 1 1 d . . .
O6 O 0.5580(3) 0.6843(3) 0.5763(3) 0.0773(11) Uani 1 1 d . . .
C22 C 0.4694(6) 0.7782(6) 0.7477(7) 0.142(4) Uani 1 1 d . . .
H22A H 0.4806 0.8394 0.7717 0.170 Uiso 1 1 calc R . .
H22B H 0.4819 0.7801 0.6875 0.170 Uiso 1 1 calc R . .
Cl1 Cl 0.5483(2) 0.70386(18) 0.8041(2) 0.1516(10) Uani 1 1 d . . .
Cl2 Cl 0.3569(2) 0.7533(2) 0.7490(3) 0.2133(19) Uani 1 1 d . . .
C23 C 0.0274(6) 0.7040(6) 0.5860(7) 0.127(3) Uani 1 1 d . . .
H23A H 0.0429 0.7104 0.5270 0.153 Uiso 1 1 calc R . .
H23B H 0.0102 0.6405 0.5944 0.153 Uiso 1 1 calc R . .
Cl3 Cl -0.06448(19) 0.7731(2) 0.5995(3) 0.2007(17) Uani 1 1 d . . .
Cl4 Cl 0.12434(19) 0.7312(2) 0.6590(2) 0.1705(12) Uani 1 1 d . . .

loop_
_atom_site_aniso_label
_atom_site_aniso_U_11
_atom_site_aniso_U_22
_atom_site_aniso_U_33
_atom_site_aniso_U_23
_atom_site_aniso_U_13
_atom_site_aniso_U_12
Co 0.0304(3) 0.0307(3) 0.0271(3) -0.0023(2) 0.00377(18) -0.0055(2)
C1 0.044(2) 0.037(2) 0.041(2) -0.0051(17) 0.0104(17) -0.0064(18)
C2 0.051(2) 0.033(2) 0.049(2) -0.0102(18) 0.0089(19) -0.0020(18)
C3 0.041(2) 0.030(2) 0.050(2) -0.0022(17) 0.0013(18) -0.0048(17)
C4 0.046(2) 0.043(2) 0.052(2) -0.0059(19) 0.017(2) -0.0145(19)
C5 0.046(2) 0.035(2) 0.048(2) -0.0085(18) 0.0140(18) -0.0075(18)
C6 0.040(2) 0.034(2) 0.057(3) -0.0011(19) 0.0001(18) -0.0073(18)
C7 0.070(3) 0.041(3) 0.064(3) 0.002(2) 0.007(2) -0.019(2)
C8 0.036(2) 0.063(3) 0.036(2) 0.0026(19) 0.0034(17) -0.0121(19)
C9 0.042(2) 0.066(3) 0.036(2) 0.004(2) 0.0086(17) -0.013(2)
C10 0.045(2) 0.035(2) 0.0317(19) 0.0020(15) 0.0047(16) -0.0016(17)
C11 0.033(2) 0.061(3) 0.036(2) -0.0054(19) -0.0013(16) -0.0015(19)
C12 0.033(2) 0.058(3) 0.037(2) -0.0006(19) 0.0063(16) -0.0073(19)
C13 0.055(3) 0.043(2) 0.032(2) 0.0012(17) 0.0019(18) 0.0025(19)
C14 0.063(3) 0.108(5) 0.042(3) 0.003(3) -0.007(2) 0.009(3)
C15 0.069(3) 0.037(2) 0.0302(19) 0.0010(17) -0.0003(18) 0.004(2)
C16 0.074(3) 0.043(2) 0.030(2) -0.0069(18) 0.0044(19) 0.010(2)
C17 0.046(2) 0.041(2) 0.0301(19) 0.0010(17) 0.0036(16) -0.0013(18)
C18 0.064(3) 0.040(2) 0.035(2) 0.0049(17) 0.0055(19) 0.007(2)
C19 0.057(3) 0.039(2) 0.035(2) -0.0042(17) 0.0055(18) 0.0092(19)
C20 0.050(2) 0.052(3) 0.0290(19) 0.0000(18) 0.0054(17) -0.004(2)
C21 0.086(4) 0.060(3) 0.041(2) 0.010(2) 0.003(2) 0.006(3)
N1 0.0405(18) 0.0320(17) 0.0390(17) -0.0034(14) 0.0070(14) -0.0062(14)
N2 0.054(2) 0.0307(18) 0.063(2) -0.0049(16) 0.0067(18) -0.0146(16)
N3 0.0318(16) 0.0381(18) 0.0298(15) -0.0006(13) 0.0032(12) -0.0072(13)
N4 0.060(2) 0.064(3) 0.0264(17) -0.0027(16) 0.0064(15) -0.0001(19)
N5 0.0415(18) 0.0335(18) 0.0291(15) -0.0030(13) 0.0023(13) -0.0011(14)
N6 0.063(2) 0.059(2) 0.0265(16) 0.0018(16) 0.0062(15) -0.0007(18)
N7 0.035(2) 0.073(3) 0.046(2) 0.0125(19) 0.0050(15) -0.002(2)
N8 0.044(2) 0.035(2) 0.0407(18) -0.0032(14) 0.0011(14) 0.0037(16)
O1 0.0465(17) 0.065(2) 0.0571(19) 0.0013(16) 0.0087(14) -0.0042(17)
O2 0.054(2) 0.065(2) 0.065(2) -0.0016(17) 0.0067(16) -0.0073(17)
O3 0.0298(18) 0.127(4) 0.117(3) 0.028(3) 0.0036(19) 0.000(2)
O4 0.0441(17) 0.0516(19) 0.066(2) 0.0009(15) 0.0034(14) -0.0079(14)
O5 0.0462(16) 0.0390(17) 0.0519(17) -0.0023(13) 0.0088(13) -0.0014(13)
O6 0.068(2) 0.053(2) 0.109(3) 0.002(2) 0.003(2) 0.0246(19)
C22 0.136(8) 0.092(6) 0.207(11) -0.026(6) 0.065(7) -0.003(5)
Cl1 0.138(2) 0.1091(18) 0.206(3) -0.0199(18) 0.0132(19) -0.0129(15)
Cl2 0.138(2) 0.125(2) 0.383(6) -0.054(3) 0.059(3) 0.0044(19)
C23 0.118(6) 0.096(6) 0.179(9) -0.047(6) 0.062(6) -0.032(5)
Cl3 0.0987(17) 0.137(2) 0.354(5) -0.049(3) -0.022(2) 0.0101(16)
Cl4 0.1118(18) 0.148(2) 0.243(4) -0.023(2) -0.012(2) 0.0146(17)

loop_
_atom_type_symbol
_atom_type_description
_atom_type_scat_dispersion_real
_atom_type_scat_dispersion_imag
_atom_type_scat_source
C C 0.0033 0.0016 'International Tables Vol C Tables 4.2.6.8 and 6.1.1.4'
H H 0.0000 0.0000 'International Tables Vol C Tables 4.2.6.8 and 6.1.1.4'
N N 0.0061 0.0033 'International Tables Vol C Tables 4.2.6.8 and 6.1.1.4'
O O 0.0106 0.0060 'International Tables Vol C Tables 4.2.6.8 and 6.1.1.4'
Cl Cl 0.1484 0.1585 'International Tables Vol C Tables 4.2.6.8 and 6.1.1.4'
Co Co 0.3494 0.9721 'International Tables Vol C Tables 4.2.6.8 and 6.1.1.4'

loop_
_geom_angle_atom_site_label_1
_geom_angle_atom_site_label_2
_geom_angle_atom_site_label_3
_geom_angle
_geom_angle_site_symmetry_1
_geom_angle_site_symmetry_3
_geom_angle_publ_flag
N3 Co N5 179.38(12) . . ?
N3 Co N1 91.52(12) . . ?
N5 Co N1 89.08(12) . . ?
N3 Co O5 90.56(12) . . ?
N5 Co O5 89.64(12) . . ?
N1 Co O5 85.31(12) . . ?
N3 Co O2 94.97(12) . . ?
N5 Co O2 84.47(13) . . ?
N1 Co O2 141.49(13) . . ?
O5 Co O2 132.41(13) . . ?
N3 Co O1 89.71(12) . . ?
N5 Co O1 90.19(12) . . ?
N1 Co O1 85.63(12) . . ?
O5 Co O1 170.94(12) . . ?
O2 Co O1 56.56(13) . . ?
N3 Co O4 84.41(12) . . ?
N5 Co O4 95.21(11) . . ?
N1 Co O4 141.08(12) . . ?
O5 Co O4 56.13(10) . . ?
O2 Co O4 77.40(12) . . ?
O1 Co O4 132.88(12) . . ?
N1 C1 C2 123.5(4) . . ?
C1 C2 C3 119.7(4) . . ?
C4 C3 C2 117.0(4) . . ?
C4 C3 C6 122.0(4) . . ?
C2 C3 C6 121.0(4) . . ?
C5 C4 C3 119.7(4) . . ?
N1 C5 C4 123.2(4) . . ?
N2 C6 C3 114.9(4) . . ?
N2 C6 C7 126.4(4) . . ?
C3 C6 C7 118.7(4) . . ?
N3 C8 C9 123.8(4) . . ?
C8 C9 C10 119.7(4) . . ?
C11 C10 C9 116.7(4) . . ?
C11 C10 C13 122.6(4) . . ?
C9 C10 C13 120.7(4) . . ?
C12 C11 C10 119.9(4) . . ?
N3 C12 C11 123.7(4) . . ?
N4 C13 C14 123.8(4) . . ?
N4 C13 C10 115.6(4) . . ?
C14 C13 C10 120.6(4) . . ?
N5 C15 C16 123.3(4) . . ?
C15 C16 C17 120.1(4) . . ?
C16 C17 C18 116.7(3) . . ?
C16 C17 C20 121.2(4) . . ?
C18 C17 C20 122.1(4) . . ?
C19 C18 C17 119.4(4) . . ?
N5 C19 C18 123.9(4) . . ?
N6 C20 C21 125.4(4) . . ?
N6 C20 C17 114.3(4) . . ?
C21 C20 C17 120.3(4) . . ?
C1 N1 C5 116.8(3) . . ?
C1 N1 Co 122.0(3) . . ?
C5 N1 Co 121.0(3) . . ?
C6 N2 N2 113.4(5) . 3_656 ?
C8 N3 C12 116.1(3) . . ?
C8 N3 Co 123.9(3) . . ?
C12 N3 Co 119.8(2) . . ?
C13 N4 N6 116.5(4) . 1_554 ?
C19 N5 C15 116.6(3) . . ?
C19 N5 Co 121.8(2) . . ?
C15 N5 Co 121.5(3) . . ?
C20 N6 N4 117.5(4) . 1_556 ?
O3 N7 O2 121.6(4) . . ?
O3 N7 O1 122.3(5) . . ?
O2 N7 O1 116.1(3) . . ?
O6 N8 O4 122.0(4) . . ?
O6 N8 O5 122.1(4) . . ?
O4 N8 O5 116.0(3) . . ?
N7 O1 Co 93.4(3) . . ?
N7 O2 Co 93.8(2) . . ?
N8 O4 Co 90.0(2) . . ?
N8 O5 Co 97.0(2) . . ?
Cl2 C22 Cl1 116.3(6) . . ?
Cl3 C23 Cl4 111.5(5) . . ?

loop_
_geom_bond_atom_site_label_1
_geom_bond_atom_site_label_2
_geom_bond_distance
_geom_bond_site_symmetry_2
_geom_bond_publ_flag
Co N3 2.120(3) . ?
Co N5 2.141(3) . ?
Co N1 2.156(3) . ?
Co O5 2.187(3) . ?
Co O2 2.239(3) . ?
Co O1 2.247(3) . ?
Co O4 2.338(3) . ?
C1 N1 1.342(5) . ?
C1 C2 1.367(6) . ?
C2 C3 1.394(6) . ?
C3 C4 1.391(6) . ?
C3 C6 1.491(6) . ?
C4 C5 1.374(6) . ?
C5 N1 1.343(5) . ?
C6 N2 1.278(5) . ?
C6 C7 1.494(6) . ?
C8 N3 1.339(5) . ?
C8 C9 1.366(6) . ?
C9 C10 1.395(6) . ?
C10 C11 1.379(6) . ?
C10 C13 1.488(5) . ?
C11 C12 1.373(5) . ?
C12 N3 1.341(5) . ?
C13 N4 1.278(6) . ?
C13 C14 1.487(6) . ?
C15 N5 1.342(5) . ?
C15 C16 1.374(5) . ?
C16 C17 1.385(6) . ?
C17 C18 1.389(6) . ?
C17 C20 1.494(5) . ?
C18 C19 1.386(5) . ?
C19 N5 1.325(5) . ?
C20 N6 1.278(5) . ?
C20 C21 1.485(6) . ?
N2 N2 1.406(7) 3_656 ?
N4 N6 1.385(5) 1_554 ?
N6 N4 1.385(5) 1_556 ?
N7 O3 1.226(5) . ?
N7 O2 1.252(5) . ?
N7 O1 1.254(5) . ?
N8 O6 1.216(5) . ?
N8 O4 1.255(4) . ?
N8 O5 1.261(4) . ?
C22 Cl2 1.666(9) . ?
C22 Cl1 1.727(10) . ?
C23 Cl3 1.696(9) . ?
C23 Cl4 1.732(10) . ?
